data_7135737
loop_
_publ_author_name
'Yamauchi, Hayato'
'Arima, Daichi'
'Mitsui, Masaaki'

_publ_section_title
;
 Aggregation-induced structural clamping drives NIR photoluminescence
 switching in Au<sub>2</sub>Cu<sub>6</sub> nanoclusters by suppressing
 El-Sayed-allowed intersystem crossing.
;
_journal_issue 35
_journal_name_full 'Chemical communications (Cambridge, England)'
_journal_page_first 8905
_journal_page_last 8909
_journal_paper_doi 10.1039/d6cc01220e
_journal_volume 62
_journal_year 2026
_chemical_formula_moiety 'C51 H66 Au Cu3 P S3'
_chemical_formula_sum 'C51 H66 Au Cu3 P S3'
_chemical_formula_weight 1193.77
_chemical_name_systematic Monoclinic
_chemical_properties_physical Air-sensitive,Heat-sensitive
_space_group_crystal_system triclinic
_space_group_IT_number 2
_space_group_name_Hall '-P 1'
_space_group_name_H-M_alt 'P -1'
_atom_sites_solution_hydrogens geom
_atom_sites_solution_primary dual
_audit_creation_date 2024-06-13
_audit_creation_method
;
Olex2 1.5
(compiled 2024.02.16 svn.r378c4104 for OlexSys, GUI svn.r6928)
;
_audit_update_record
;
2026-02-26 deposited with the CCDC.	2026-04-13 downloaded from the CCDC.
;
_cell_angle_alpha 66.822(10)
_cell_angle_beta 69.544(10)
_cell_angle_gamma 84.982(10)
_cell_formula_units_Z 2
_cell_length_a 13.674(5)
_cell_length_b 15.457(6)
_cell_length_c 17.319(6)
_cell_measurement_reflns_used 9599
_cell_measurement_temperature 273.15
_cell_measurement_theta_max 25.909
_cell_measurement_theta_min 2.205
_cell_volume 3148(2)
_computing_cell_refinement 'SAINT V8.40A (Bruker, 2019)'
_computing_data_reduction 'SAINT V8.40A (Bruker, 2019)'
_computing_molecular_graphics 'Olex2 1.5 (Dolomanov et al., 2009)'
_computing_publication_material 'Olex2 1.5 (Dolomanov et al., 2009)'
_computing_structure_refinement 'SHELXL 2019/3 (Sheldrick, 2015)'
_computing_structure_solution 'SHELXT 2018/2 (Sheldrick, 2018)'
_diffrn_ambient_temperature 273.15
_diffrn_measured_fraction_theta_full 0.998
_diffrn_measured_fraction_theta_max 0.993
_diffrn_measurement_device_type 'Bruker APEX-II CCD'
_diffrn_measurement_method '\f and \w scans'
_diffrn_radiation_type MoK\a
_diffrn_radiation_wavelength 0.71073
_diffrn_reflns_av_R_equivalents 0.1284
_diffrn_reflns_av_unetI/netI 0.0637
_diffrn_reflns_Laue_measured_fraction_full 0.998
_diffrn_reflns_Laue_measured_fraction_max 0.993
_diffrn_reflns_limit_h_max 16
_diffrn_reflns_limit_h_min -17
_diffrn_reflns_limit_k_max 20
_diffrn_reflns_limit_k_min -20
_diffrn_reflns_limit_l_max 22
_diffrn_reflns_limit_l_min -22
_diffrn_reflns_number 143610
_diffrn_reflns_point_group_measured_fraction_full 0.998
_diffrn_reflns_point_group_measured_fraction_max 0.993
_diffrn_reflns_theta_full 25.242
_diffrn_reflns_theta_max 27.601
_diffrn_reflns_theta_min 1.702
_diffrn_source_current 1.0
_diffrn_source_power 0.05
_diffrn_source_voltage 50.0
_diffrn_standards_number 0
_exptl_absorpt_coefficient_mu 3.474
_exptl_absorpt_correction_T_max 0.7456
_exptl_absorpt_correction_T_min 0.6361
_exptl_absorpt_correction_type multi-scan
_exptl_absorpt_process_details
;
SADABS-2016/2 (Bruker,2016/2) was used for absorption correction.
wR2(int) was 0.1268 before and 0.0830 after correction.
The Ratio of minimum to maximum transmission is 0.8531.
The \l/2 correction factor is Not present.
;
_exptl_crystal_colour 'dark red'
_exptl_crystal_colour_modifier dark
_exptl_crystal_colour_primary red
_exptl_crystal_density_diffrn 1.260
_exptl_crystal_description needle
_exptl_crystal_F_000 1202
_exptl_crystal_preparation 'diffusion method,Luminescent'
_exptl_crystal_recrystallization_method 'Re-crystallisation from solvent: THF/n-Hexane'
_exptl_crystal_size_max 0.1
_exptl_crystal_size_mid 0.01
_exptl_crystal_size_min 0.01
_refine_diff_density_max 0.991
_refine_diff_density_min -1.463
_refine_diff_density_rms 0.142
_refine_ls_extinction_method none
_refine_ls_goodness_of_fit_ref 1.029
_refine_ls_hydrogen_treatment constr
_refine_ls_matrix_type full
_refine_ls_number_parameters 535
_refine_ls_number_reflns 14525
_refine_ls_number_restraints 18
_refine_ls_restrained_S_all 1.032
_refine_ls_R_factor_all 0.0662
_refine_ls_R_factor_gt 0.0410
_refine_ls_shift/su_max 0.000
_refine_ls_shift/su_mean 0.000
_refine_ls_structure_factor_coef Fsqd
_refine_ls_weighting_details 'w=1/[\s^2^(Fo^2^)+(0.0618P)^2^] where P=(Fo^2^+2Fc^2^)/3'
_refine_ls_weighting_scheme calc
_refine_ls_wR_factor_gt 0.1009
_refine_ls_wR_factor_ref 0.1153
_reflns_Friedel_coverage 0.000
_reflns_number_gt 10852
_reflns_number_total 14525
_reflns_threshold_expression 'I > 2\s(I)'
_cod_data_source_file d6cc01220e2.cif
_cod_data_source_block 240613ag29_0m
_cod_depositor_comments 'Adding full bibliography for 7135737.cif.'
_cod_original_cell_volume 3147(2)
_cod_database_code 7135737
_shelx_shelxl_version_number 2019/3
_shelx_space_group_comment
;
The symmetry employed for this shelxl refinement is uniquely defined
by the following loop, which should always be used as a source of
symmetry information in preference to the above space-group names.
They are only intended as comments.
;
_shelx_estimated_absorpt_t_max 0.966
_shelx_estimated_absorpt_t_min 0.723
_olex2_refinement_description
;
1. Fixed Uiso
 At 1.2 times of:
  All C(H) groups, All C(H,H) groups
 At 1.5 times of:
  All C(H,H,H) groups
2. Uiso/Uaniso restraints and constraints
Uanis(C018) \\sim Ueq, Uanis(C011) \\sim Ueq, Uanis(C01G) \\sim Ueq: with sigma
of 0.01 and sigma for terminal atoms of 0.02
3.a Ternary CH refined with riding coordinates:
 C00Q(H00R), C00R(H00S), C00T(H00T), C011(H011), C013(H013), C01A(H01J),
 C01G(H01S), C01I(H01U), C01K(H01X)
3.b Secondary CH2 refined with riding coordinates:
 C00D(H00B,H00C), C00I(H00D,H00E), C00J(H00F,H00G), C00K(H00I,H00J), C00L(H00K,
 H00L), C00P(H00P,H00Q), C00U(H00U,H00V), C00V(H00W,H00X), C00X(H00Z,H),
 C00Y(H00,HA), C016(H01A,H01B), C017(H01C,H01D), C018(H01E,H01F), C01C(H01L,
 H01M), C01D(H01N,H01O), C01J(H01V,H01W), C01M(H01Z,HD), C01N(H01,HE)
3.c Aromatic/amide H refined with riding coordinates:
 C00A(H00A), C00H(H00H), C00M(H00M), C00N(H00N), C00O(H00O), C00W(H00Y),
 C00Z(H1), C010(H010), C012(H012), C015(H015), C01B(H01K), C01H(H01T)
3.d Idealised Me refined as rotating group:
 C019(H01G,H01H,H01I), C01E(H01P,H01Q,H01R), C01L(H01Y,HB,HC)
;
_smtbx_masks_void_probe_radius 1.2
_smtbx_masks_void_truncation_radius 1.2
_olex2_exptl_crystal_mounting_method
;
;
_olex2_submission_special_instructions 'No special instructions were received'

loop_
_space_group_symop_operation_xyz
'x, y, z'
'-x, -y, -z'

loop_
_atom_site_label
_atom_site_type_symbol
_atom_site_fract_x
_atom_site_fract_y
_atom_site_fract_z
_atom_site_U_iso_or_equiv
_atom_site_adp_type
_atom_site_occupancy
_atom_site_site_symmetry_order
_atom_site_calc_flag
_atom_site_refinement_flags_posn
_atom_site_refinement_flags_adp
_atom_site_refinement_flags_occupancy
_atom_site_disorder_assembly
_atom_site_disorder_group
Au01 Au 0.07477(2) 0.55663(2) 0.48493(2) 0.02573(6) Uani 1 1 d . . . . .
Cu02 Cu -0.03392(5) 0.45869(5) 0.66776(4) 0.03622(15) Uani 1 1 d . . . . .
Cu03 Cu 0.14088(5) 0.40792(5) 0.41032(4) 0.03641(15) Uani 1 1 d . . . . .
Cu04 Cu 0.10341(5) 0.36713(5) 0.57996(4) 0.03781(16) Uani 1 1 d . . . . .
S005 S 0.25735(10) 0.39477(9) 0.47419(10) 0.0362(3) Uani 1 1 d . . . . .
S006 S -0.02262(11) 0.30530(10) 0.70864(10) 0.0389(3) Uani 1 1 d . . . . .
S007 S 0.06234(10) 0.40335(10) 0.32127(9) 0.0379(3) Uani 1 1 d . . . . .
P008 P 0.21426(10) 0.65214(9) 0.46177(9) 0.0280(3) Uani 1 1 d . . . . .
C009 C 0.0372(5) 0.2641(4) 0.7962(4) 0.0413(13) Uani 1 1 d . . . . .
C00A C 0.3526(4) 0.5496(4) 0.5515(4) 0.0391(12) Uani 1 1 d . . . . .
H00A H 0.384627 0.532873 0.502754 0.047 Uiso 1 1 calc R U . . .
C00B C 0.2699(4) 0.6092(3) 0.5514(3) 0.0309(11) Uani 1 1 d . . . . .
C00C C 0.3229(4) 0.2826(4) 0.4825(4) 0.0347(12) Uani 1 1 d . . . . .
C00D C 0.2478(4) 0.2002(4) 0.5079(4) 0.0402(13) Uani 1 1 d . . . . .
H00B H 0.213554 0.215233 0.463982 0.048 Uiso 1 1 calc R U . . .
H00C H 0.194440 0.188958 0.565737 0.048 Uiso 1 1 calc R U . . .
C00E C 0.1640(4) 0.4200(4) 0.2125(4) 0.0385(12) Uani 1 1 d . . . . .
C00F C 0.1826(4) 0.7729(4) 0.4497(3) 0.0344(11) Uani 1 1 d . . . . .
C00G C 0.3224(4) 0.6694(3) 0.3585(3) 0.0320(11) Uani 1 1 d . . . . .
C00H C 0.3029(4) 0.6537(4) 0.2912(4) 0.0407(13) Uani 1 1 d . . . . .
H00H H 0.238703 0.626208 0.303020 0.049 Uiso 1 1 calc R U . . .
C00I C 0.1352(5) 0.3234(4) 0.7709(5) 0.0578(19) Uani 1 1 d . . . . .
H00D H 0.117722 0.387838 0.762632 0.069 Uiso 1 1 calc R U . . .
H00E H 0.185531 0.323694 0.715068 0.069 Uiso 1 1 calc R U . . .
C00J C 0.4085(4) 0.2997(4) 0.3923(4) 0.0420(13) Uani 1 1 d . . . . .
H00F H 0.456239 0.351379 0.377365 0.050 Uiso 1 1 calc R U . . .
H00G H 0.377485 0.317029 0.346119 0.050 Uiso 1 1 calc R U . . .
C00K C 0.3751(4) 0.2586(4) 0.5540(4) 0.0398(13) Uani 1 1 d . . . . .
H00I H 0.421403 0.311214 0.539333 0.048 Uiso 1 1 calc R U . . .
H00J H 0.322125 0.246945 0.612098 0.048 Uiso 1 1 calc R U . . .
C00L C 0.0679(5) 0.1629(4) 0.8101(4) 0.0492(15) Uani 1 1 d . . . . .
H00K H 0.119174 0.161778 0.755151 0.059 Uiso 1 1 calc R U . . .
H00L H 0.006850 0.123842 0.825101 0.059 Uiso 1 1 calc R U . . .
C00M C 0.2214(5) 0.6303(5) 0.6264(4) 0.0461(14) Uani 1 1 d . . . . .
H00M H 0.165720 0.669462 0.628199 0.055 Uiso 1 1 calc R U . . .
C00N C 0.3873(5) 0.5155(4) 0.6229(4) 0.0454(14) Uani 1 1 d . . . . .
H00N H 0.442857 0.476220 0.620992 0.055 Uiso 1 1 calc R U . . .
C00O C 0.4204(4) 0.7078(4) 0.3390(4) 0.0433(14) Uani 1 1 d . . . . .
H00O H 0.435834 0.716164 0.383864 0.052 Uiso 1 1 calc R U . . .
C00P C -0.0431(6) 0.2640(5) 0.8827(4) 0.0579(17) Uani 1 1 d . . . . .
H00P H -0.104685 0.225419 0.898246 0.070 Uiso 1 1 calc R U . . .
H00Q H -0.063866 0.327757 0.874539 0.070 Uiso 1 1 calc R U . . .
C00Q C 0.4378(5) 0.1703(4) 0.5568(5) 0.0521(16) Uani 1 1 d . . . . .
H00R H 0.470473 0.154566 0.602442 0.062 Uiso 1 1 calc R U . . .
C00R C 0.3095(5) 0.1119(4) 0.5114(5) 0.0490(15) Uani 1 1 d . . . . .
H00S H 0.261263 0.059150 0.527772 0.059 Uiso 1 1 calc R U . . .
C00S C 0.3429(4) 0.5371(4) 0.6974(4) 0.0408(13) Uani 1 1 d . . . . .
C00T C 0.4694(5) 0.2094(5) 0.3962(5) 0.0522(16) Uani 1 1 d . . . . .
H00T H 0.523103 0.220352 0.337772 0.063 Uiso 1 1 calc R U . . .
C00U C 0.2490(5) 0.4956(5) 0.1843(4) 0.0522(16) Uani 1 1 d . . . . .
H00U H 0.282349 0.478133 0.228994 0.063 Uiso 1 1 calc R U . . .
H00V H 0.217767 0.555382 0.179927 0.063 Uiso 1 1 calc R U . . .
C00V C 0.3928(5) 0.1267(5) 0.4222(5) 0.0580(18) Uani 1 1 d . . . . .
H00W H 0.360890 0.140733 0.376928 0.070 Uiso 1 1 calc R U . . .
H00X H 0.430393 0.069821 0.425835 0.070 Uiso 1 1 calc R U . . .
C00W C 0.2565(5) 0.5928(5) 0.6995(4) 0.0540(16) Uani 1 1 d . . . . .
H00Y H 0.221539 0.605172 0.750418 0.065 Uiso 1 1 calc R U . . .
C00X C 0.2145(5) 0.3264(4) 0.2200(4) 0.0514(16) Uani 1 1 d . . . . .
H00Z H 0.161535 0.277878 0.237599 0.062 Uiso 1 1 calc R U . . .
H H 0.246890 0.307692 0.265448 0.062 Uiso 1 1 calc R U . . .
C00Y C 0.1124(5) 0.4486(5) 0.1414(4) 0.0547(16) Uani 1 1 d . . . . .
H00 H 0.079911 0.508014 0.136687 0.066 Uiso 1 1 calc R U . . .
HA H 0.058225 0.401253 0.158721 0.066 Uiso 1 1 calc R U . . .
C00Z C 0.2526(5) 0.8345(4) 0.4477(5) 0.0554(17) Uani 1 1 d . . . . .
H1 H 0.313576 0.812835 0.459395 0.067 Uiso 1 1 calc R U . . .
C010 C 0.3783(4) 0.6786(4) 0.2070(4) 0.0462(14) Uani 1 1 d . . . . .
H010 H 0.364049 0.666608 0.163280 0.055 Uiso 1 1 calc R U . . .
C011 C 0.1829(7) 0.2827(6) 0.8446(6) 0.083(3) Uani 1 1 d . U . . .
H011 H 0.245584 0.321661 0.827982 0.100 Uiso 1 1 calc R U . . .
C012 C 0.0905(5) 0.8072(4) 0.4355(5) 0.0532(16) Uani 1 1 d . . . . .
H012 H 0.042331 0.766783 0.437351 0.064 Uiso 1 1 calc R U . . .
C013 C 0.1137(5) 0.1234(5) 0.8855(5) 0.0609(19) Uani 1 1 d . . . . .
H013 H 0.131223 0.058117 0.894485 0.073 Uiso 1 1 calc R U . . .
C014 C 0.4744(4) 0.7209(4) 0.1860(4) 0.0463(14) Uani 1 1 d . . . . .
C015 C 0.4956(5) 0.7340(5) 0.2546(4) 0.0535(16) Uani 1 1 d . . . . .
H015 H 0.560310 0.760352 0.243250 0.064 Uiso 1 1 calc R U . . .
C016 C 0.5215(5) 0.1866(5) 0.4675(5) 0.0577(18) Uani 1 1 d . . . . .
H01A H 0.560849 0.130630 0.470888 0.069 Uiso 1 1 calc R U . . .
H01B H 0.569475 0.238552 0.451317 0.069 Uiso 1 1 calc R U . . .
C017 C 0.3606(5) 0.0879(4) 0.5825(5) 0.0588(18) Uani 1 1 d . . . . .
H01C H 0.397614 0.030654 0.586915 0.071 Uiso 1 1 calc R U . . .
H01D H 0.307225 0.077285 0.640250 0.071 Uiso 1 1 calc R U . . .
C018 C 0.1019(8) 0.2877(7) 0.9291(6) 0.100(3) Uani 1 1 d . U . . .
H01E H 0.084239 0.352647 0.918235 0.121 Uiso 1 1 calc R U . . .
H01F H 0.130840 0.265870 0.976818 0.121 Uiso 1 1 calc R U . . .
C019 C 0.3829(6) 0.5028(5) 0.7747(4) 0.0617(19) Uani 1 1 d . . . . .
H01G H 0.328185 0.466058 0.828521 0.092 Uiso 1 1 calc R U . . .
H01H H 0.404703 0.555979 0.781499 0.092 Uiso 1 1 calc R U . . .
H01I H 0.441154 0.464693 0.763227 0.092 Uiso 1 1 calc R U . . .
C01A C 0.2979(6) 0.3367(6) 0.1289(5) 0.074(2) Uani 1 1 d . . . . .
H01J H 0.330502 0.276622 0.133820 0.089 Uiso 1 1 calc R U . . .
C01B C 0.2306(5) 0.9288(5) 0.4281(5) 0.0618(19) Uani 1 1 d . . . . .
H01K H 0.278578 0.969812 0.425633 0.074 Uiso 1 1 calc R U . . .
C01C C 0.2127(6) 0.1818(5) 0.8581(6) 0.079(3) Uani 1 1 d . . . . .
H01L H 0.262896 0.179958 0.803115 0.094 Uiso 1 1 calc R U . . .
H01M H 0.244052 0.157068 0.904363 0.094 Uiso 1 1 calc R U . . .
C01D C 0.2426(7) 0.3650(6) 0.0578(5) 0.086(3) Uani 1 1 d . . . . .
H01N H 0.293125 0.370391 0.000232 0.104 Uiso 1 1 calc R U . . .
H01O H 0.188982 0.316914 0.075675 0.104 Uiso 1 1 calc R U . . .
C01E C 0.5530(5) 0.7539(6) 0.0929(4) 0.0634(19) Uani 1 1 d . . . . .
H01P H 0.531071 0.730439 0.057451 0.095 Uiso 1 1 calc R U . . .
H01Q H 0.619895 0.730807 0.095085 0.095 Uiso 1 1 calc R U . . .
H01R H 0.558366 0.821558 0.066622 0.095 Uiso 1 1 calc R U . . .
C01F C 0.1409(6) 0.9633(4) 0.4124(5) 0.0607(19) Uani 1 1 d . . . . .
C01G C 0.0011(8) 0.2259(6) 0.9581(5) 0.083(2) Uani 1 1 d . U . . .
H01S H -0.050233 0.228132 1.013318 0.100 Uiso 1 1 calc R U . . .
C01H C 0.0695(6) 0.9006(5) 0.4185(6) 0.069(2) Uani 1 1 d . . . . .
H01T H 0.006312 0.921702 0.411122 0.083 Uiso 1 1 calc R U . . .
C01I C 0.3308(6) 0.5057(6) 0.0936(5) 0.075(2) Uani 1 1 d . . . . .
H01U H 0.384299 0.554744 0.075716 0.090 Uiso 1 1 calc R U . . .
C01J C 0.0321(6) 0.1249(6) 0.9724(5) 0.077(2) Uani 1 1 d . . . . .
H01V H -0.029107 0.085099 0.989384 0.092 Uiso 1 1 calc R U . . .
H01W H 0.060947 0.100621 1.020203 0.092 Uiso 1 1 calc R U . . .
C01K C 0.1938(8) 0.4589(6) 0.0506(5) 0.085(3) Uani 1 1 d . . . . .
H01X H 0.159505 0.477374 0.005764 0.101 Uiso 1 1 calc R U . . .
C01L C 0.1179(8) 1.0663(5) 0.3900(7) 0.100(3) Uani 1 1 d . . . . .
H01Y H 0.165340 1.103652 0.331696 0.149 Uiso 1 1 calc R U . . .
HB H 0.126546 1.085715 0.433570 0.149 Uiso 1 1 calc R U . . .
HC H 0.047377 1.074725 0.390403 0.149 Uiso 1 1 calc R U . . .
C01M C 0.2768(8) 0.5341(7) 0.0232(5) 0.103(4) Uani 1 1 d . . . . .
H01Z H 0.245140 0.593847 0.018050 0.124 Uiso 1 1 calc R U . . .
HD H 0.328080 0.541566 -0.034691 0.124 Uiso 1 1 calc R U . . .
C01N C 0.3813(6) 0.4131(7) 0.1023(6) 0.089(3) Uani 1 1 d . . . . .
H01 H 0.414094 0.395768 0.147377 0.107 Uiso 1 1 calc R U . . .
HE H 0.434880 0.419274 0.045831 0.107 Uiso 1 1 calc R U . . .

loop_
_atom_site_aniso_label
_atom_site_aniso_U_11
_atom_site_aniso_U_22
_atom_site_aniso_U_33
_atom_site_aniso_U_23
_atom_site_aniso_U_13
_atom_site_aniso_U_12
Au01 0.02445(10) 0.02417(10) 0.02991(11) -0.01267(8) -0.00780(7) -0.00114(6)
Cu02 0.0339(3) 0.0380(4) 0.0343(4) -0.0146(3) -0.0094(3) 0.0069(3)
Cu03 0.0407(4) 0.0337(3) 0.0353(4) -0.0136(3) -0.0141(3) 0.0050(3)
Cu04 0.0441(4) 0.0343(4) 0.0372(4) -0.0185(3) -0.0122(3) 0.0069(3)
S005 0.0372(7) 0.0284(7) 0.0474(8) -0.0187(6) -0.0158(6) 0.0058(5)
S006 0.0395(7) 0.0393(8) 0.0390(8) -0.0125(6) -0.0174(6) -0.0002(6)
S007 0.0353(7) 0.0422(8) 0.0371(7) -0.0205(6) -0.0063(6) -0.0031(6)
P008 0.0265(6) 0.0298(7) 0.0317(7) -0.0149(6) -0.0106(5) -0.0012(5)
C009 0.048(3) 0.033(3) 0.040(3) -0.003(2) -0.023(3) -0.006(2)
C00A 0.044(3) 0.040(3) 0.040(3) -0.020(3) -0.017(3) 0.004(2)
C00B 0.032(3) 0.029(3) 0.036(3) -0.016(2) -0.012(2) -0.002(2)
C00C 0.033(3) 0.031(3) 0.046(3) -0.019(2) -0.017(2) 0.004(2)
C00D 0.031(3) 0.037(3) 0.055(4) -0.020(3) -0.015(3) 0.001(2)
C00E 0.044(3) 0.037(3) 0.038(3) -0.022(3) -0.008(3) -0.002(2)
C00F 0.039(3) 0.035(3) 0.033(3) -0.015(2) -0.014(2) -0.003(2)
C00G 0.031(3) 0.026(2) 0.037(3) -0.011(2) -0.009(2) -0.002(2)
C00H 0.036(3) 0.044(3) 0.043(3) -0.018(3) -0.009(3) -0.010(2)
C00I 0.069(4) 0.041(3) 0.062(4) 0.005(3) -0.045(4) -0.017(3)
C00J 0.035(3) 0.042(3) 0.051(4) -0.023(3) -0.012(3) 0.002(2)
C00K 0.043(3) 0.032(3) 0.051(3) -0.014(3) -0.025(3) 0.003(2)
C00L 0.042(3) 0.039(3) 0.056(4) -0.012(3) -0.013(3) 0.005(3)
C00M 0.043(3) 0.060(4) 0.045(3) -0.029(3) -0.018(3) 0.011(3)
C00N 0.049(3) 0.041(3) 0.053(4) -0.019(3) -0.027(3) 0.011(3)
C00O 0.033(3) 0.056(4) 0.041(3) -0.015(3) -0.013(2) -0.012(3)
C00P 0.078(5) 0.052(4) 0.041(4) -0.016(3) -0.022(3) 0.013(3)
C00Q 0.046(3) 0.043(3) 0.072(5) -0.017(3) -0.034(3) 0.008(3)
C00R 0.043(3) 0.033(3) 0.076(5) -0.025(3) -0.022(3) 0.004(2)
C00S 0.047(3) 0.036(3) 0.036(3) -0.009(2) -0.014(3) -0.008(2)
C00T 0.035(3) 0.056(4) 0.063(4) -0.031(3) -0.007(3) 0.010(3)
C00U 0.057(4) 0.056(4) 0.040(3) -0.031(3) 0.006(3) -0.011(3)
C00V 0.049(4) 0.054(4) 0.092(5) -0.049(4) -0.029(4) 0.017(3)
C00W 0.051(4) 0.070(4) 0.046(4) -0.034(3) -0.010(3) 0.004(3)
C00X 0.054(4) 0.044(3) 0.056(4) -0.028(3) -0.010(3) 0.010(3)
C00Y 0.066(4) 0.060(4) 0.045(4) -0.026(3) -0.021(3) 0.003(3)
C00Z 0.055(4) 0.039(3) 0.088(5) -0.028(3) -0.037(4) 0.000(3)
C010 0.041(3) 0.062(4) 0.038(3) -0.023(3) -0.009(3) -0.007(3)
C011 0.094(5) 0.071(5) 0.092(5) -0.009(4) -0.060(5) -0.019(4)
C012 0.052(4) 0.040(3) 0.078(5) -0.024(3) -0.033(3) 0.004(3)
C013 0.051(4) 0.038(3) 0.077(5) -0.002(3) -0.026(4) 0.003(3)
C014 0.035(3) 0.048(4) 0.041(3) -0.008(3) -0.005(3) -0.001(3)
C015 0.046(3) 0.069(4) 0.042(3) -0.021(3) -0.007(3) -0.014(3)
C016 0.041(3) 0.047(4) 0.095(6) -0.032(4) -0.032(4) 0.016(3)
C017 0.056(4) 0.030(3) 0.084(5) -0.013(3) -0.028(4) 0.012(3)
C018 0.148(7) 0.104(6) 0.084(5) -0.033(5) -0.082(5) 0.002(5)
C019 0.082(5) 0.060(4) 0.045(4) -0.010(3) -0.033(4) -0.007(4)
C01A 0.078(5) 0.071(5) 0.078(5) -0.053(5) -0.008(4) 0.019(4)
C01B 0.062(4) 0.045(4) 0.092(6) -0.036(4) -0.029(4) -0.008(3)
C01C 0.072(5) 0.064(5) 0.092(6) 0.002(4) -0.056(5) -0.003(4)
C01D 0.108(7) 0.097(7) 0.060(5) -0.059(5) -0.001(5) -0.002(5)
C01E 0.048(4) 0.085(5) 0.041(4) -0.019(4) -0.002(3) -0.001(4)
C01F 0.083(5) 0.031(3) 0.087(5) -0.030(3) -0.045(4) 0.010(3)
C01G 0.115(6) 0.080(5) 0.057(4) -0.020(4) -0.041(4) 0.013(5)
C01H 0.086(5) 0.040(4) 0.115(7) -0.041(4) -0.067(5) 0.028(4)
C01I 0.075(5) 0.068(5) 0.061(5) -0.040(4) 0.025(4) -0.022(4)
C01J 0.079(5) 0.071(5) 0.058(5) 0.006(4) -0.033(4) 0.003(4)
C01K 0.140(8) 0.074(6) 0.043(4) -0.032(4) -0.027(5) 0.015(6)
C01L 0.150(9) 0.035(4) 0.147(9) -0.046(5) -0.084(8) 0.028(5)
C01M 0.144(9) 0.076(6) 0.044(5) -0.022(4) 0.025(5) -0.018(6)
C01N 0.056(5) 0.110(7) 0.086(6) -0.065(6) 0.029(4) -0.012(5)

loop_
_atom_type_symbol
_atom_type_description
_atom_type_scat_dispersion_real
_atom_type_scat_dispersion_imag
_atom_type_scat_source
C C 0.0033 0.0016 'International Tables Vol C Tables 4.2.6.8 and 6.1.1.4'
H H 0.0000 0.0000 'International Tables Vol C Tables 4.2.6.8 and 6.1.1.4'
Au Au -2.0133 8.8022 'International Tables Vol C Tables 4.2.6.8 and 6.1.1.4'
Cu Cu 0.3201 1.2651 'International Tables Vol C Tables 4.2.6.8 and 6.1.1.4'
P P 0.1023 0.0942 'International Tables Vol C Tables 4.2.6.8 and 6.1.1.4'
S S 0.1246 0.1234 'International Tables Vol C Tables 4.2.6.8 and 6.1.1.4'

loop_
_geom_angle_atom_site_label_1
_geom_angle_atom_site_label_2
_geom_angle_atom_site_label_3
_geom_angle
_geom_angle_site_symmetry_1
_geom_angle_site_symmetry_3
_geom_angle_publ_flag
Au01 Au01 Cu02 67.15(2) 2_566 . ?
Au01 Au01 Cu02 59.93(2) 2_566 2_566 ?
Au01 Au01 Cu03 64.07(3) 2_566 2_566 ?
Au01 Au01 Cu03 64.87(2) 2_566 . ?
Au01 Au01 Cu04 67.25(3) 2_566 . ?
Au01 Au01 Cu04 59.98(3) 2_566 2_566 ?
Cu02 Au01 Cu02 127.07(3) . 2_566 ?
Cu02 Au01 Cu03 53.52(2) . 2_566 ?
Cu02 Au01 Cu03 100.35(3) 2_566 2_566 ?
Cu02 Au01 Cu03 105.23(3) . . ?
Cu02 Au01 Cu03 52.10(2) 2_566 . ?
Cu02 Au01 Cu04 56.57(2) . . ?
Cu02 Au01 Cu04 100.48(3) . 2_566 ?
Cu02 Au01 Cu04 52.84(2) 2_566 2_566 ?
Cu03 Au01 Cu03 128.936(16) . 2_566 ?
Cu03 Au01 Cu04 101.05(2) . 2_566 ?
Cu04 Au01 Cu02 100.51(3) . 2_566 ?
Cu04 Au01 Cu03 53.51(3) . . ?
Cu04 Au01 Cu03 104.98(3) . 2_566 ?
Cu04 Au01 Cu03 51.67(3) 2_566 2_566 ?
Cu04 Au01 Cu04 127.223(17) . 2_566 ?
P008 Au01 Au01 176.93(3) . 2_566 ?
P008 Au01 Cu02 111.34(4) . . ?
P008 Au01 Cu02 121.52(4) . 2_566 ?
P008 Au01 Cu03 113.56(4) . . ?
P008 Au01 Cu03 117.45(4) . 2_566 ?
P008 Au01 Cu04 123.09(4) . 2_566 ?
P008 Au01 Cu04 109.69(4) . . ?
Au01 Cu02 Au01 52.93(3) . 2_566 ?
Cu03 Cu02 Au01 64.01(3) 2_566 2_566 ?
Cu03 Cu02 Au01 67.24(3) 2_566 . ?
Cu03 Cu02 Cu04 121.83(4) 2_566 . ?
Cu04 Cu02 Au01 61.85(3) . . ?
Cu04 Cu02 Au01 63.73(3) . 2_566 ?
S006 Cu02 Au01 112.06(5) . . ?
S006 Cu02 Au01 82.68(4) . 2_566 ?
S006 Cu02 Cu03 138.78(5) . 2_566 ?
S006 Cu02 Cu04 52.42(5) . . ?
S006 Cu02 S007 159.53(6) . 2_566 ?
S007 Cu02 Au01 87.60(5) 2_566 . ?
S007 Cu02 Au01 115.21(5) 2_566 2_566 ?
S007 Cu02 Cu03 53.10(5) 2_566 2_566 ?
S007 Cu02 Cu04 143.12(5) 2_566 . ?
Au01 Cu03 Au01 51.065(17) . 2_566 ?
Cu02 Cu03 Au01 59.24(3) 2_566 2_566 ?
Cu02 Cu03 Au01 63.89(3) 2_566 . ?
Cu04 Cu03 Au01 59.76(3) . . ?
Cu04 Cu03 Au01 63.87(3) . 2_566 ?
Cu04 Cu03 Cu02 116.64(3) . 2_566 ?
S005 Cu03 Au01 114.28(5) . 2_566 ?
S005 Cu03 Au01 80.10(4) . . ?
S005 Cu03 Cu02 137.61(5) . 2_566 ?
S005 Cu03 Cu04 53.46(5) . . ?
S007 Cu03 Au01 82.82(5) . 2_566 ?
S007 Cu03 Au01 115.57(5) . . ?
S007 Cu03 Cu02 53.59(5) . 2_566 ?
S007 Cu03 Cu04 140.21(5) . . ?
S007 Cu03 S005 162.47(6) . . ?
Au01 Cu04 Au01 52.778(17) . 2_566 ?
Cu02 Cu04 Au01 63.43(3) . 2_566 ?
Cu02 Cu04 Au01 61.58(3) . . ?
Cu03 Cu04 Au01 66.73(3) . . ?
Cu03 Cu04 Au01 64.46(3) . 2_566 ?
Cu03 Cu04 Cu02 121.52(4) . . ?
S005 Cu04 Au01 84.25(4) . . ?
S005 Cu04 Au01 114.72(5) . 2_566 ?
S005 Cu04 Cu02 138.73(5) . . ?
S005 Cu04 Cu03 53.33(5) . . ?
S006 Cu04 Au01 82.71(5) . 2_566 ?
S006 Cu04 Au01 112.26(5) . . ?
S006 Cu04 Cu02 52.89(5) . . ?
S006 Cu04 Cu03 139.47(5) . . ?
S006 Cu04 S005 161.65(6) . . ?
Cu03 S005 Cu04 73.21(6) . . ?
C00C S005 Cu03 109.23(17) . . ?
C00C S005 Cu04 110.13(18) . . ?
Cu04 S006 Cu02 74.68(5) . . ?
C009 S006 Cu02 107.57(19) . . ?
C009 S006 Cu04 107.35(19) . . ?
Cu03 S007 Cu02 73.31(5) . 2_566 ?
C00E S007 Cu02 108.84(18) . 2_566 ?
C00E S007 Cu03 107.51(19) . . ?
C00B P008 Au01 114.42(16) . . ?
C00F P008 Au01 114.56(17) . . ?
C00F P008 C00B 104.5(2) . . ?
C00G P008 Au01 113.36(17) . . ?
C00G P008 C00B 106.4(2) . . ?
C00G P008 C00F 102.4(2) . . ?
C00I C009 S006 112.7(4) . . ?
C00I C009 C00L 108.1(5) . . ?
C00L C009 S006 107.8(4) . . ?
C00P C009 S006 108.9(4) . . ?
C00P C009 C00I 110.5(6) . . ?
C00P C009 C00L 108.7(5) . . ?
C00B C00A H00A 119.7 . . ?
C00N C00A H00A 119.7 . . ?
C00N C00A C00B 120.6(5) . . ?
C00A C00B P008 123.2(4) . . ?
C00M C00B P008 118.2(4) . . ?
C00M C00B C00A 118.3(5) . . ?
C00D C00C S005 113.2(4) . . ?
C00D C00C C00K 109.3(4) . . ?
C00J C00C S005 107.7(4) . . ?
C00J C00C C00D 110.3(4) . . ?
C00J C00C C00K 108.3(4) . . ?
C00K C00C S005 107.9(4) . . ?
C00C C00D H00B 109.9 . . ?
C00C C00D H00C 109.9 . . ?
C00C C00D C00R 109.1(4) . . ?
H00B C00D H00C 108.3 . . ?
C00R C00D H00B 109.9 . . ?
C00R C00D H00C 109.9 . . ?
C00U C00E S007 112.7(4) . . ?
C00X C00E S007 108.2(4) . . ?
C00X C00E C00U 108.9(5) . . ?
C00X C00E C00Y 109.5(5) . . ?
C00Y C00E S007 108.7(4) . . ?
C00Y C00E C00U 109.0(5) . . ?
C00Z C00F P008 121.4(4) . . ?
C012 C00F P008 119.9(4) . . ?
C012 C00F C00Z 118.5(5) . . ?
C00H C00G P008 118.3(4) . . ?
C00O C00G P008 123.3(4) . . ?
C00O C00G C00H 117.9(5) . . ?
C00G C00H H00H 119.7 . . ?
C010 C00H C00G 120.6(5) . . ?
C010 C00H H00H 119.7 . . ?
C009 C00I H00D 109.7 . . ?
C009 C00I H00E 109.7 . . ?
C009 C00I C011 109.8(5) . . ?
H00D C00I H00E 108.2 . . ?
C011 C00I H00D 109.7 . . ?
C011 C00I H00E 109.7 . . ?
C00C C00J H00F 109.6 . . ?
C00C C00J H00G 109.6 . . ?
C00C C00J C00T 110.1(5) . . ?
H00F C00J H00G 108.1 . . ?
C00T C00J H00F 109.6 . . ?
C00T C00J H00G 109.6 . . ?
C00C C00K H00I 109.9 . . ?
C00C C00K H00J 109.9 . . ?
H00I C00K H00J 108.3 . . ?
C00Q C00K C00C 109.0(5) . . ?
C00Q C00K H00I 109.9 . . ?
C00Q C00K H00J 109.9 . . ?
C009 C00L H00K 109.7 . . ?
C009 C00L H00L 109.7 . . ?
C009 C00L C013 110.0(5) . . ?
H00K C00L H00L 108.2 . . ?
C013 C00L H00K 109.7 . . ?
C013 C00L H00L 109.7 . . ?
C00B C00M H00M 120.0 . . ?
C00B C00M C00W 120.1(6) . . ?
C00W C00M H00M 120.0 . . ?
C00A C00N H00N 118.7 . . ?
C00A C00N C00S 122.6(6) . . ?
C00S C00N H00N 118.7 . . ?
C00G C00O H00O 119.1 . . ?
C015 C00O C00G 121.8(5) . . ?
C015 C00O H00O 119.1 . . ?
C009 C00P H00P 109.5 . . ?
C009 C00P H00Q 109.5 . . ?
C009 C00P C01G 110.8(6) . . ?
H00P C00P H00Q 108.1 . . ?
C01G C00P H00P 109.5 . . ?
C01G C00P H00Q 109.5 . . ?
C00K C00Q H00R 109.2 . . ?
C00K C00Q C017 108.0(5) . . ?
C016 C00Q C00K 111.1(5) . . ?
C016 C00Q H00R 109.2 . . ?
C016 C00Q C017 110.1(6) . . ?
C017 C00Q H00R 109.2 . . ?
C00D C00R H00S 109.0 . . ?
C00V C00R C00D 111.3(5) . . ?
C00V C00R H00S 109.0 . . ?
C00V C00R C017 109.4(5) . . ?
C017 C00R C00D 109.1(5) . . ?
C017 C00R H00S 109.0 . . ?
C00N C00S C00W 117.0(5) . . ?
C00N C00S C019 123.0(6) . . ?
C00W C00S C019 120.0(6) . . ?
C00J C00T H00T 109.7 . . ?
C00V C00T C00J 109.6(5) . . ?
C00V C00T H00T 109.7 . . ?
C016 C00T C00J 108.2(5) . . ?
C016 C00T H00T 109.7 . . ?
C016 C00T C00V 109.9(6) . . ?
C00E C00U H00U 109.7 . . ?
C00E C00U H00V 109.7 . . ?
C00E C00U C01I 109.9(5) . . ?
H00U C00U H00V 108.2 . . ?
C01I C00U H00U 109.7 . . ?
C01I C00U H00V 109.7 . . ?
C00R C00V C00T 109.2(5) . . ?
C00R C00V H00W 109.8 . . ?
C00R C00V H00X 109.8 . . ?
C00T C00V H00W 109.8 . . ?
C00T C00V H00X 109.8 . . ?
H00W C00V H00X 108.3 . . ?
C00M C00W H00Y 119.3 . . ?
C00S C00W C00M 121.3(6) . . ?
C00S C00W H00Y 119.3 . . ?
C00E C00X H00Z 109.7 . . ?
C00E C00X H 109.7 . . ?
C00E C00X C01A 109.7(5) . . ?
H00Z C00X H 108.2 . . ?
C01A C00X H00Z 109.7 . . ?
C01A C00X H 109.7 . . ?
C00E C00Y H00 109.6 . . ?
C00E C00Y HA 109.6 . . ?
C00E C00Y C01K 110.3(6) . . ?
H00 C00Y HA 108.1 . . ?
C01K C00Y H00 109.6 . . ?
C01K C00Y HA 109.6 . . ?
C00F C00Z H1 120.3 . . ?
C00F C00Z C01B 119.5(6) . . ?
C01B C00Z H1 120.3 . . ?
C00H C010 H010 119.1 . . ?
C014 C010 C00H 121.7(6) . . ?
C014 C010 H010 119.1 . . ?
C00I C011 H011 109.2 . . ?
C018 C011 C00I 107.0(7) . . ?
C018 C011 H011 109.2 . . ?
C018 C011 C01C 111.5(8) . . ?
C01C C011 C00I 110.8(7) . . ?
C01C C011 H011 109.2 . . ?
C00F C012 H012 119.6 . . ?
C01H C012 C00F 120.7(6) . . ?
C01H C012 H012 119.6 . . ?
C00L C013 H013 109.0 . . ?
C00L C013 C01J 109.5(6) . . ?
C01C C013 C00L 108.8(5) . . ?
C01C C013 H013 109.0 . . ?
C01C C013 C01J 111.7(7) . . ?
C01J C013 H013 109.0 . . ?
C010 C014 C015 117.8(5) . . ?
C010 C014 C01E 121.5(6) . . ?
C015 C014 C01E 120.6(6) . . ?
C00O C015 C014 120.0(6) . . ?
C00O C015 H015 120.0 . . ?
C014 C015 H015 120.0 . . ?
C00Q C016 C00T 108.9(5) . . ?
C00Q C016 H01A 109.9 . . ?
C00Q C016 H01B 109.9 . . ?
C00T C016 H01A 109.9 . . ?
C00T C016 H01B 109.9 . . ?
H01A C016 H01B 108.3 . . ?
C00Q C017 H01C 109.8 . . ?
C00Q C017 H01D 109.8 . . ?
C00R C017 C00Q 109.5(5) . . ?
C00R C017 H01C 109.8 . . ?
C00R C017 H01D 109.8 . . ?
H01C C017 H01D 108.2 . . ?
C011 C018 H01E 109.5 . . ?
C011 C018 H01F 109.5 . . ?
C011 C018 C01G 110.7(7) . . ?
H01E C018 H01F 108.1 . . ?
C01G C018 H01E 109.5 . . ?
C01G C018 H01F 109.5 . . ?
C00S C019 H01G 109.5 . . ?
C00S C019 H01H 109.5 . . ?
C00S C019 H01I 109.5 . . ?
H01G C019 H01H 109.5 . . ?
H01G C019 H01I 109.5 . . ?
H01H C019 H01I 109.5 . . ?
C00X C01A H01J 109.7 . . ?
C00X C01A C01D 108.3(6) . . ?
C01D C01A H01J 109.7 . . ?
C01N C01A C00X 109.1(6) . . ?
C01N C01A H01J 109.7 . . ?
C01N C01A C01D 110.3(7) . . ?
C00Z C01B H01K 118.9 . . ?
C01F C01B C00Z 122.2(6) . . ?
C01F C01B H01K 118.9 . . ?
C011 C01C H01L 110.2 . . ?
C011 C01C H01M 110.2 . . ?
C013 C01C C011 107.7(6) . . ?
C013 C01C H01L 110.2 . . ?
C013 C01C H01M 110.2 . . ?
H01L C01C H01M 108.5 . . ?
C01A C01D H01N 109.9 . . ?
C01A C01D H01O 109.9 . . ?
H01N C01D H01O 108.3 . . ?
C01K C01D C01A 108.8(6) . . ?
C01K C01D H01N 109.9 . . ?
C01K C01D H01O 109.9 . . ?
C014 C01E H01P 109.5 . . ?
C014 C01E H01Q 109.5 . . ?
C014 C01E H01R 109.5 . . ?
H01P C01E H01Q 109.5 . . ?
H01P C01E H01R 109.5 . . ?
H01Q C01E H01R 109.5 . . ?
C01B C01F C01H 117.8(6) . . ?
C01B C01F C01L 122.0(6) . . ?
C01H C01F C01L 120.1(7) . . ?
C00P C01G C018 107.8(7) . . ?
C00P C01G H01S 110.4 . . ?
C00P C01G C01J 109.7(7) . . ?
C018 C01G H01S 110.4 . . ?
C01J C01G C018 108.1(8) . . ?
C01J C01G H01S 110.4 . . ?
C012 C01H C01F 121.2(6) . . ?
C012 C01H H01T 119.4 . . ?
C01F C01H H01T 119.4 . . ?
C00U C01I H01U 109.3 . . ?
C00U C01I C01M 109.1(7) . . ?
C01M C01I H01U 109.3 . . ?
C01N C01I C00U 109.1(7) . . ?
C01N C01I H01U 109.3 . . ?
C01N C01I C01M 110.7(7) . . ?
C013 C01J H01V 109.8 . . ?
C013 C01J H01W 109.8 . . ?
C01G C01J C013 109.4(6) . . ?
C01G C01J H01V 109.8 . . ?
C01G C01J H01W 109.8 . . ?
H01V C01J H01W 108.2 . . ?
C00Y C01K H01X 109.3 . . ?
C01D C01K C00Y 109.4(7) . . ?
C01D C01K H01X 109.3 . . ?
C01M C01K C00Y 109.3(6) . . ?
C01M C01K C01D 110.3(8) . . ?
C01M C01K H01X 109.3 . . ?
C01F C01L H01Y 109.5 . . ?
C01F C01L HB 109.5 . . ?
C01F C01L HC 109.5 . . ?
H01Y C01L HB 109.5 . . ?
H01Y C01L HC 109.5 . . ?
HB C01L HC 109.5 . . ?
C01I C01M H01Z 109.8 . . ?
C01I C01M HD 109.8 . . ?
C01K C01M C01I 109.6(7) . . ?
C01K C01M H01Z 109.8 . . ?
C01K C01M HD 109.8 . . ?
H01Z C01M HD 108.2 . . ?
C01A C01N H01 109.8 . . ?
C01A C01N HE 109.8 . . ?
C01I C01N C01A 109.3(7) . . ?
C01I C01N H01 109.8 . . ?
C01I C01N HE 109.8 . . ?
H01 C01N HE 108.3 . . ?

loop_
_geom_bond_atom_site_label_1
_geom_bond_atom_site_label_2
_geom_bond_distance
_geom_bond_site_symmetry_2
_geom_bond_publ_flag
Au01 Au01 2.5844(8) 2_566 ?
Au01 Cu02 2.9849(12) 2_566 ?
Au01 Cu02 2.8031(12) . ?
Au01 Cu03 2.9879(11) . ?
Au01 Cu03 3.0079(11) 2_566 ?
Au01 Cu04 2.8100(11) . ?
Au01 Cu04 2.9929(11) 2_566 ?
Au01 P008 2.3389(14) . ?
Cu02 Cu03 2.6227(11) 2_566 ?
Cu02 Cu04 2.6599(11) . ?
Cu02 S006 2.1994(18) . ?
Cu02 S007 2.2037(17) 2_566 ?
Cu03 Cu04 2.6149(14) . ?
Cu03 S005 2.1906(16) . ?
Cu03 S007 2.1896(17) . ?
Cu04 S005 2.1943(17) . ?
Cu04 S006 2.1857(17) . ?
S005 C00C 1.858(5) . ?
S006 C009 1.842(6) . ?
S007 C00E 1.844(6) . ?
P008 C00B 1.831(5) . ?
P008 C00F 1.825(5) . ?
P008 C00G 1.818(5) . ?
C009 C00I 1.521(8) . ?
C009 C00L 1.531(8) . ?
C009 C00P 1.516(9) . ?
C00A H00A 0.9300 . ?
C00A C00B 1.395(7) . ?
C00A C00N 1.373(8) . ?
C00B C00M 1.389(7) . ?
C00C C00D 1.530(7) . ?
C00C C00J 1.526(8) . ?
C00C C00K 1.547(7) . ?
C00D H00B 0.9700 . ?
C00D H00C 0.9700 . ?
C00D C00R 1.533(7) . ?
C00E C00U 1.531(8) . ?
C00E C00X 1.526(8) . ?
C00E C00Y 1.529(8) . ?
C00F C00Z 1.391(8) . ?
C00F C012 1.388(8) . ?
C00G C00H 1.391(7) . ?
C00G C00O 1.388(7) . ?
C00H H00H 0.9300 . ?
C00H C010 1.384(8) . ?
C00I H00D 0.9700 . ?
C00I H00E 0.9700 . ?
C00I C011 1.525(9) . ?
C00J H00F 0.9700 . ?
C00J H00G 0.9700 . ?
C00J C00T 1.552(8) . ?
C00K H00I 0.9700 . ?
C00K H00J 0.9700 . ?
C00K C00Q 1.540(8) . ?
C00L H00K 0.9700 . ?
C00L H00L 0.9700 . ?
C00L C013 1.532(9) . ?
C00M H00M 0.9300 . ?
C00M C00W 1.401(9) . ?
C00N H00N 0.9300 . ?
C00N C00S 1.378(8) . ?
C00O H00O 0.9300 . ?
C00O C015 1.383(8) . ?
C00P H00P 0.9700 . ?
C00P H00Q 0.9700 . ?
C00P C01G 1.517(10) . ?
C00Q H00R 0.9800 . ?
C00Q C016 1.507(10) . ?
C00Q C017 1.548(9) . ?
C00R H00S 0.9800 . ?
C00R C00V 1.508(9) . ?
C00R C017 1.529(9) . ?
C00S C00W 1.399(9) . ?
C00S C019 1.508(8) . ?
C00T H00T 0.9800 . ?
C00T C00V 1.545(9) . ?
C00T C016 1.543(9) . ?
C00U H00U 0.9700 . ?
C00U H00V 0.9700 . ?
C00U C01I 1.534(8) . ?
C00V H00W 0.9700 . ?
C00V H00X 0.9700 . ?
C00W H00Y 0.9300 . ?
C00X H00Z 0.9700 . ?
C00X H 0.9700 . ?
C00X C01A 1.546(9) . ?
C00Y H00 0.9700 . ?
C00Y HA 0.9700 . ?
C00Y C01K 1.532(10) . ?
C00Z H1 0.9300 . ?
C00Z C01B 1.391(9) . ?
C010 H010 0.9300 . ?
C010 C014 1.384(8) . ?
C011 H011 0.9800 . ?
C011 C018 1.521(13) . ?
C011 C01C 1.524(12) . ?
C012 H012 0.9300 . ?
C012 C01H 1.380(8) . ?
C013 H013 0.9800 . ?
C013 C01C 1.517(10) . ?
C013 C01J 1.536(11) . ?
C014 C015 1.406(9) . ?
C014 C01E 1.501(8) . ?
C015 H015 0.9300 . ?
C016 H01A 0.9700 . ?
C016 H01B 0.9700 . ?
C017 H01C 0.9700 . ?
C017 H01D 0.9700 . ?
C018 H01E 0.9700 . ?
C018 H01F 0.9700 . ?
C018 C01G 1.560(13) . ?
C019 H01G 0.9600 . ?
C019 H01H 0.9600 . ?
C019 H01I 0.9600 . ?
C01A H01J 0.9800 . ?
C01A C01D 1.566(12) . ?
C01A C01N 1.532(11) . ?
C01B H01K 0.9300 . ?
C01B C01F 1.367(9) . ?
C01C H01L 0.9700 . ?
C01C H01M 0.9700 . ?
C01D H01N 0.9700 . ?
C01D H01O 0.9700 . ?
C01D C01K 1.522(11) . ?
C01E H01P 0.9600 . ?
C01E H01Q 0.9600 . ?
C01E H01R 0.9600 . ?
C01F C01H 1.384(10) . ?
C01F C01L 1.514(9) . ?
C01G H01S 0.9800 . ?
C01G C01J 1.526(11) . ?
C01H H01T 0.9300 . ?
C01I H01U 0.9800 . ?
C01I C01M 1.542(13) . ?
C01I C01N 1.508(11) . ?
C01J H01V 0.9700 . ?
C01J H01W 0.9700 . ?
C01K H01X 0.9800 . ?
C01K C01M 1.511(13) . ?
C01L H01Y 0.9600 . ?
C01L HB 0.9600 . ?
C01L HC 0.9600 . ?
C01M H01Z 0.9700 . ?
C01M HD 0.9700 . ?
C01N H01 0.9700 . ?
C01N HE 0.9700 . ?

loop_
_geom_torsion_atom_site_label_1
_geom_torsion_atom_site_label_2
_geom_torsion_atom_site_label_3
_geom_torsion_atom_site_label_4
_geom_torsion
_geom_torsion_site_symmetry_1
_geom_torsion_site_symmetry_2
_geom_torsion_site_symmetry_3
_geom_torsion_site_symmetry_4
_geom_torsion_publ_flag
Au01 P008 C00B C00A 90.9(4) . . . . ?
Au01 P008 C00B C00M -83.3(4) . . . . ?
Au01 P008 C00F C00Z 171.2(5) . . . . ?
Au01 P008 C00F C012 -13.7(5) . . . . ?
Au01 P008 C00G C00H 20.4(5) . . . . ?
Au01 P008 C00G C00O -167.3(4) . . . . ?
Cu02 S006 C009 C00I -48.3(5) . . . . ?
Cu02 S006 C009 C00L -167.5(3) . . . . ?
Cu02 S006 C009 C00P 74.7(4) . . . . ?
Cu02 S007 C00E C00U 36.7(5) 2_566 . . . ?
Cu02 S007 C00E C00X 157.0(4) 2_566 . . . ?
Cu02 S007 C00E C00Y -84.2(4) 2_566 . . . ?
Cu03 S005 C00C C00D -40.1(4) . . . . ?
Cu03 S005 C00C C00J 82.2(4) . . . . ?
Cu03 S005 C00C C00K -161.1(3) . . . . ?
Cu03 S007 C00E C00U -41.2(5) . . . . ?
Cu03 S007 C00E C00X 79.2(4) . . . . ?
Cu03 S007 C00E C00Y -162.0(4) . . . . ?
Cu04 S005 C00C C00D 38.5(4) . . . . ?
Cu04 S005 C00C C00J 160.8(3) . . . . ?
Cu04 S005 C00C C00K -82.5(4) . . . . ?
Cu04 S006 C009 C00I 30.7(5) . . . . ?
Cu04 S006 C009 C00L -88.5(4) . . . . ?
Cu04 S006 C009 C00P 153.7(4) . . . . ?
S005 C00C C00D C00R 179.1(4) . . . . ?
S005 C00C C00J C00T 177.6(4) . . . . ?
S005 C00C C00K C00Q -175.4(4) . . . . ?
S006 C009 C00I C011 -177.6(6) . . . . ?
S006 C009 C00L C013 -177.4(4) . . . . ?
S006 C009 C00P C01G 177.2(5) . . . . ?
S007 C00E C00U C01I 179.9(5) . . . . ?
S007 C00E C00X C01A 178.2(5) . . . . ?
S007 C00E C00Y C01K -177.5(5) . . . . ?
P008 C00B C00M C00W 175.1(5) . . . . ?
P008 C00F C00Z C01B 172.6(5) . . . . ?
P008 C00F C012 C01H -174.4(6) . . . . ?
P008 C00G C00H C010 170.7(5) . . . . ?
P008 C00G C00O C015 -169.4(5) . . . . ?
C009 C00I C011 C018 -61.5(9) . . . . ?
C009 C00I C011 C01C 60.2(9) . . . . ?
C009 C00L C013 C01C -62.8(7) . . . . ?
C009 C00L C013 C01J 59.5(7) . . . . ?
C009 C00P C01G C018 57.3(9) . . . . ?
C009 C00P C01G C01J -60.2(9) . . . . ?
C00A C00B C00M C00W 0.5(8) . . . . ?
C00A C00N C00S C00W 2.8(9) . . . . ?
C00A C00N C00S C019 -177.7(6) . . . . ?
C00B P008 C00F C00Z 45.2(6) . . . . ?
C00B P008 C00F C012 -139.8(5) . . . . ?
C00B P008 C00G C00H 147.1(4) . . . . ?
C00B P008 C00G C00O -40.7(5) . . . . ?
C00B C00A C00N C00S 0.4(9) . . . . ?
C00B C00M C00W C00S 2.8(10) . . . . ?
C00C C00D C00R C00V -59.8(7) . . . . ?
C00C C00D C00R C017 60.9(6) . . . . ?
C00C C00J C00T C00V 58.0(7) . . . . ?
C00C C00J C00T C016 -61.7(6) . . . . ?
C00C C00K C00Q C016 60.0(6) . . . . ?
C00C C00K C00Q C017 -60.8(7) . . . . ?
C00D C00C C00J C00T -58.4(6) . . . . ?
C00D C00C C00K C00Q 61.2(6) . . . . ?
C00D C00R C00V C00T 60.0(7) . . . . ?
C00D C00R C017 C00Q -61.6(7) . . . . ?
C00E C00U C01I C01M 59.7(8) . . . . ?
C00E C00U C01I C01N -61.3(9) . . . . ?
C00E C00X C01A C01D -60.5(7) . . . . ?
C00E C00X C01A C01N 59.7(8) . . . . ?
C00E C00Y C01K C01D 60.5(9) . . . . ?
C00E C00Y C01K C01M -60.3(9) . . . . ?
C00F P008 C00B C00A -143.0(4) . . . . ?
C00F P008 C00B C00M 42.8(5) . . . . ?
C00F P008 C00G C00H -103.5(4) . . . . ?
C00F P008 C00G C00O 68.7(5) . . . . ?
C00F C00Z C01B C01F 1.4(12) . . . . ?
C00F C012 C01H C01F 2.1(12) . . . . ?
C00G P008 C00B C00A -35.0(5) . . . . ?
C00G P008 C00B C00M 150.7(4) . . . . ?
C00G P008 C00F C00Z -65.6(5) . . . . ?
C00G P008 C00F C012 109.4(5) . . . . ?
C00G C00H C010 C014 -1.0(10) . . . . ?
C00G C00O C015 C014 -0.8(10) . . . . ?
C00H C00G C00O C015 2.9(9) . . . . ?
C00H C010 C014 C015 3.0(10) . . . . ?
C00H C010 C014 C01E -175.7(6) . . . . ?
C00I C009 C00L C013 60.5(7) . . . . ?
C00I C009 C00P C01G -58.5(7) . . . . ?
C00I C011 C018 C01G 62.5(9) . . . . ?
C00I C011 C01C C013 -60.8(9) . . . . ?
C00J C00C C00D C00R 58.3(6) . . . . ?
C00J C00C C00K C00Q -59.1(6) . . . . ?
C00J C00T C00V C00R -58.4(7) . . . . ?
C00J C00T C016 C00Q 60.1(7) . . . . ?
C00K C00C C00D C00R -60.7(6) . . . . ?
C00K C00C C00J C00T 61.2(6) . . . . ?
C00K C00Q C016 C00T -60.5(7) . . . . ?
C00K C00Q C017 C00R 61.5(7) . . . . ?
C00L C009 C00I C011 -58.5(8) . . . . ?
C00L C009 C00P C01G 59.9(7) . . . . ?
C00L C013 C01C C011 61.3(9) . . . . ?
C00L C013 C01J C01G -58.8(8) . . . . ?
C00N C00A C00B P008 -176.3(4) . . . . ?
C00N C00A C00B C00M -2.1(8) . . . . ?
C00N C00S C00W C00M -4.4(9) . . . . ?
C00O C00G C00H C010 -2.0(8) . . . . ?
C00P C009 C00I C011 60.3(8) . . . . ?
C00P C009 C00L C013 -59.5(6) . . . . ?
C00P C01G C01J C013 58.9(9) . . . . ?
C00U C00E C00X C01A -59.1(7) . . . . ?
C00U C00E C00Y C01K 59.4(7) . . . . ?
C00U C01I C01M C01K -60.2(9) . . . . ?
C00U C01I C01N C01A 61.4(9) . . . . ?
C00V C00R C017 C00Q 60.3(7) . . . . ?
C00V C00T C016 C00Q -59.4(6) . . . . ?
C00X C00E C00U C01I 60.0(7) . . . . ?
C00X C00E C00Y C01K -59.5(7) . . . . ?
C00X C01A C01D C01K 61.0(9) . . . . ?
C00X C01A C01N C01I -60.7(9) . . . . ?
C00Y C00E C00U C01I -59.3(7) . . . . ?
C00Y C00E C00X C01A 59.9(7) . . . . ?
C00Y C01K C01M C01I 60.2(9) . . . . ?
C00Z C00F C012 C01H 0.8(10) . . . . ?
C00Z C01B C01F C01H 1.5(12) . . . . ?
C00Z C01B C01F C01L -179.2(8) . . . . ?
C010 C014 C015 C00O -2.1(10) . . . . ?
C011 C018 C01G C00P -60.6(9) . . . . ?
C011 C018 C01G C01J 57.8(9) . . . . ?
C012 C00F C00Z C01B -2.5(10) . . . . ?
C016 C00Q C017 C00R -60.0(7) . . . . ?
C016 C00T C00V C00R 60.3(7) . . . . ?
C017 C00Q C016 C00T 59.1(7) . . . . ?
C017 C00R C00V C00T -60.6(7) . . . . ?
C018 C011 C01C C013 58.2(9) . . . . ?
C018 C01G C01J C013 -58.3(8) . . . . ?
C019 C00S C00W C00M 176.1(6) . . . . ?
C01A C01D C01K C00Y -60.9(9) . . . . ?
C01A C01D C01K C01M 59.3(8) . . . . ?
C01B C01F C01H C012 -3.3(12) . . . . ?
C01C C011 C018 C01G -58.8(9) . . . . ?
C01C C013 C01J C01G 61.7(8) . . . . ?
C01D C01A C01N C01I 58.2(8) . . . . ?
C01D C01K C01M C01I -60.1(8) . . . . ?
C01E C014 C015 C00O 176.6(6) . . . . ?
C01J C013 C01C C011 -59.6(8) . . . . ?
C01L C01F C01H C012 177.5(8) . . . . ?
C01M C01I C01N C01A -58.7(8) . . . . ?
C01N C01A C01D C01K -58.4(8) . . . . ?
C01N C01I C01M C01K 59.8(8) . . . . ?

loop_
_smtbx_masks_void_nr
_smtbx_masks_void_average_x
_smtbx_masks_void_average_y
_smtbx_masks_void_average_z
_smtbx_masks_void_volume
_smtbx_masks_void_count_electrons
_smtbx_masks_void_content
1 -0.687 -0.175 0.000 1130.3 71.6 ?
